data_7235535
loop_
_publ_author_name
'Ray, Suman'
'Bhaumik, Asim'
'Pramanik, Malay'
'Mukhopadhyay, Chhanda'

_publ_section_title
;
 Covalently anchored carboxylic acid on uniform spherical silica
 nanoparticles with narrow slit like mesopores for the synthesis of
 pyrroloacridinones: CuI-catalyzed further C(sp3)--H oxyfunctionalization
 for C&#xE001;O formation
;
_journal_issue 30
_journal_name_full 'RSC Advances'
_journal_page_first 15441
_journal_paper_doi 10.1039/c4ra01287a
_journal_volume 4
_journal_year 2014
_chemical_formula_sum 'C23 H18 N2 O2'
_chemical_formula_weight 354.40
_space_group_IT_number 14
_space_group_name_Hall '-P 2yn'
_space_group_name_H-M_alt 'P 1 21/n 1'
_symmetry_space_group_name_H-M 'P 1 21/n 1'
_atom_sites_solution_hydrogens geom
_atom_sites_solution_primary direct
_atom_sites_solution_secondary difmap
_audit_creation_method SHELXL-97
_cell_angle_alpha 90.00
_cell_angle_beta 94.743(2)
_cell_angle_gamma 90.00
_cell_formula_units_Z 4
_cell_length_a 6.0809(4)
_cell_length_b 13.7871(8)
_cell_length_c 21.3972(13)
_cell_measurement_temperature 296(2)
_cell_volume 1787.75(19)
_computing_structure_refinement 'SHELXL-97 (Sheldrick, 2008)'
_computing_structure_solution 'SHELXS-97 (Sheldrick, 2008)'
_diffrn_ambient_temperature 296(2)
_diffrn_measured_fraction_theta_full 0.994
_diffrn_measured_fraction_theta_max 0.994
_diffrn_radiation_monochromator graphite
_diffrn_radiation_source 'fine-focus sealed tube'
_diffrn_radiation_type MoK\a
_diffrn_radiation_wavelength 0.71073
_diffrn_reflns_av_R_equivalents 0.0468
_diffrn_reflns_av_sigmaI/netI 0.0255
_diffrn_reflns_limit_h_max 6
_diffrn_reflns_limit_h_min -7
_diffrn_reflns_limit_k_max 16
_diffrn_reflns_limit_k_min -16
_diffrn_reflns_limit_l_max 23
_diffrn_reflns_limit_l_min -25
_diffrn_reflns_number 21918
_diffrn_reflns_theta_full 24.68
_diffrn_reflns_theta_max 24.68
_diffrn_reflns_theta_min 1.76
_exptl_absorpt_coefficient_mu 0.085
_exptl_absorpt_correction_T_max 0.997
_exptl_absorpt_correction_T_min 0.994
_exptl_absorpt_correction_type empirical
_exptl_crystal_density_diffrn 1.320
_exptl_crystal_density_method 'not measured'
_exptl_crystal_F_000 744
_exptl_crystal_size_max 0.08
_exptl_crystal_size_mid 0.06
_exptl_crystal_size_min 0.04
_refine_diff_density_max 0.158
_refine_diff_density_min -0.152
_refine_diff_density_rms 0.032
_refine_ls_extinction_method none
_refine_ls_goodness_of_fit_ref 1.028
_refine_ls_hydrogen_treatment none
_refine_ls_matrix_type full
_refine_ls_number_parameters 247
_refine_ls_number_reflns 3014
_refine_ls_number_restraints 0
_refine_ls_restrained_S_all 1.028
_refine_ls_R_factor_all 0.0604
_refine_ls_R_factor_gt 0.0410
_refine_ls_shift/su_max 0.000
_refine_ls_shift/su_mean 0.000
_refine_ls_structure_factor_coef Fsqd
_refine_ls_weighting_details 'calc w=1/[\s^2^(Fo^2^)+(0.0595P)^2^+0.4185P] where P=(Fo^2^+2Fc^2^)/3'
_refine_ls_weighting_scheme calc
_refine_ls_wR_factor_gt 0.1060
_refine_ls_wR_factor_ref 0.1205
_reflns_number_gt 2258
_reflns_number_total 3014
_reflns_threshold_expression >2sigma(I)
_cod_data_source_file c4ra01287a2.cif
_cod_data_source_block a
_cod_original_sg_symbol_H-M 'P 21/n'
_cod_database_code 7235535

loop_
_symmetry_equiv_pos_as_xyz
'x, y, z'
'-x+1/2, y+1/2, -z+1/2'
'-x, -y, -z'
'x-1/2, -y-1/2, z-1/2'

loop_
_atom_site_label
_atom_site_type_symbol
_atom_site_fract_x
_atom_site_fract_y
_atom_site_fract_z
_atom_site_U_iso_or_equiv
_atom_site_adp_type
_atom_site_occupancy
_atom_site_symmetry_multiplicity
_atom_site_calc_flag
_atom_site_refinement_flags
O1 O 1.0193(3) 0.68376(12) 0.01178(7) 0.0881(6) Uani 1 1 d .
O2 O 1.0064(2) 0.38697(10) 0.27871(6) 0.0631(4) Uani 1 1 d .
N1 N 0.8423(2) 0.52816(11) 0.23710(7) 0.0483(4) Uani 1 1 d .
N2 N 1.2674(3) 0.52699(11) 0.06881(7) 0.0529(4) Uani 1 1 d .
C1 C 0.7506(5) 0.5728(2) 0.46277(11) 0.0896(8) Uani 1 1 d .
H1A H 0.7412 0.5080 0.4788 0.134 Uiso 1 1 calc R
H1B H 0.6674 0.6159 0.4870 0.134 Uiso 1 1 calc R
H1C H 0.9021 0.5930 0.4655 0.134 Uiso 1 1 calc R
C2 C 0.6584(4) 0.57517(15) 0.39566(10) 0.0589(5) Uani 1 1 d .
C3 C 0.7863(3) 0.54621(13) 0.34829(9) 0.0502(5) Uani 1 1 d .
H3 H 0.9282 0.5228 0.3585 0.060 Uiso 1 1 calc R
C4 C 0.7057(3) 0.55164(12) 0.28608(9) 0.0461(4) Uani 1 1 d .
C5 C 0.9891(3) 0.44891(13) 0.23833(9) 0.0486(5) Uani 1 1 d .
C6 C 1.1102(3) 0.45953(12) 0.18121(9) 0.0463(4) Uani 1 1 d .
C7 C 1.2927(3) 0.41146(12) 0.15808(8) 0.0464(4) Uani 1 1 d .
C8 C 1.3639(3) 0.44903(13) 0.10094(8) 0.0478(5) Uani 1 1 d .
C9 C 1.5503(3) 0.40713(14) 0.07653(9) 0.0559(5) Uani 1 1 d .
H9 H 1.5969 0.4297 0.0388 0.067 Uiso 1 1 calc R
C10 C 1.6623(3) 0.33401(14) 0.10772(10) 0.0599(5) Uani 1 1 d .
H10 H 1.7852 0.3070 0.0912 0.072 Uiso 1 1 calc R
C11 C 0.4470(4) 0.60892(15) 0.37891(12) 0.0683(6) Uani 1 1 d .
H11 H 0.3590 0.6291 0.4100 0.082 Uiso 1 1 calc R
C12 C 0.8622(3) 0.58644(13) 0.18339(8) 0.0459(4) Uani 1 1 d .
C13 C 1.0259(3) 0.53881(12) 0.14971(8) 0.0450(4) Uani 1 1 d .
C14 C 1.1031(3) 0.57119(13) 0.09394(8) 0.0478(5) Uani 1 1 d .
C15 C 0.9916(3) 0.65916(15) 0.06472(10) 0.0572(5) Uani 1 1 d .
C16 C 0.8501(3) 0.72066(14) 0.10600(9) 0.0527(5) Uani 1 1 d .
C17 C 0.7789(3) 0.67173(14) 0.16450(9) 0.0525(5) Uani 1 1 d .
H17 H 0.6752 0.7019 0.1876 0.063 Uiso 1 1 calc R
C18 C 0.9989(4) 0.80727(16) 0.12768(12) 0.0766(7) Uani 1 1 d .
H18A H 0.9204 0.8491 0.1540 0.115 Uiso 1 1 calc R
H18B H 1.0387 0.8428 0.0917 0.115 Uiso 1 1 calc R
H18C H 1.1300 0.7837 0.1508 0.115 Uiso 1 1 calc R
C19 C 0.6460(4) 0.7576(2) 0.06661(11) 0.0826(7) Uani 1 1 d .
H19A H 0.5507 0.7040 0.0548 0.124 Uiso 1 1 calc R
H19B H 0.6904 0.7888 0.0296 0.124 Uiso 1 1 calc R
H19C H 0.5686 0.8031 0.0907 0.124 Uiso 1 1 calc R
C20 C 1.5944(4) 0.29922(14) 0.16428(10) 0.0623(6) Uani 1 1 d .
H20 H 1.6746 0.2501 0.1854 0.075 Uiso 1 1 calc R
C21 C 1.4129(3) 0.33587(13) 0.18899(9) 0.0557(5) Uani 1 1 d .
H21 H 1.3683 0.3110 0.2263 0.067 Uiso 1 1 calc R
C22 C 0.4933(3) 0.58467(14) 0.27039(10) 0.0560(5) Uani 1 1 d .
H22 H 0.4377 0.5876 0.2286 0.067 Uiso 1 1 calc R
C23 C 0.3652(4) 0.61309(15) 0.31722(12) 0.0654(6) Uani 1 1 d .
H23 H 0.2223 0.6353 0.3070 0.078 Uiso 1 1 calc R

loop_
_atom_site_aniso_label
_atom_site_aniso_U_11
_atom_site_aniso_U_22
_atom_site_aniso_U_33
_atom_site_aniso_U_23
_atom_site_aniso_U_13
_atom_site_aniso_U_12
O1 0.1216(14) 0.0877(12) 0.0593(10) 0.0250(9) 0.0332(9) 0.0435(10)
O2 0.0772(10) 0.0534(8) 0.0612(9) 0.0146(7) 0.0207(7) 0.0090(7)
N1 0.0524(9) 0.0462(8) 0.0478(9) 0.0029(7) 0.0132(7) 0.0033(7)
N2 0.0617(10) 0.0512(9) 0.0469(9) 0.0006(7) 0.0110(8) 0.0082(8)
C1 0.109(2) 0.106(2) 0.0557(15) -0.0032(14) 0.0192(14) -0.0028(17)
C2 0.0697(14) 0.0539(12) 0.0556(13) -0.0019(9) 0.0200(10) -0.0074(10)
C3 0.0479(11) 0.0481(11) 0.0556(12) 0.0032(9) 0.0107(9) -0.0031(8)
C4 0.0479(11) 0.0399(9) 0.0520(11) -0.0021(8) 0.0143(8) -0.0067(8)
C5 0.0518(11) 0.0444(10) 0.0504(11) 0.0013(9) 0.0090(9) 0.0001(8)
C6 0.0534(11) 0.0401(10) 0.0458(10) -0.0018(8) 0.0064(8) -0.0015(8)
C7 0.0544(11) 0.0391(9) 0.0460(11) -0.0044(8) 0.0063(8) 0.0008(8)
C8 0.0561(11) 0.0429(10) 0.0447(11) -0.0028(8) 0.0063(8) 0.0036(8)
C9 0.0636(13) 0.0525(11) 0.0533(12) -0.0021(9) 0.0142(10) 0.0087(10)
C10 0.0638(13) 0.0560(12) 0.0612(13) -0.0059(10) 0.0130(10) 0.0136(10)
C11 0.0706(15) 0.0653(14) 0.0736(16) -0.0069(12) 0.0334(12) -0.0022(11)
C12 0.0491(10) 0.0444(10) 0.0447(11) 0.0003(8) 0.0074(8) 0.0002(8)
C13 0.0498(10) 0.0428(10) 0.0425(10) -0.0028(8) 0.0047(8) 0.0008(8)
C14 0.0538(11) 0.0476(10) 0.0426(11) -0.0020(8) 0.0073(8) 0.0038(9)
C15 0.0661(13) 0.0571(12) 0.0493(12) 0.0073(9) 0.0107(10) 0.0082(10)
C16 0.0601(12) 0.0497(11) 0.0489(11) 0.0071(9) 0.0086(9) 0.0106(9)
C17 0.0540(11) 0.0520(11) 0.0527(11) 0.0008(9) 0.0113(9) 0.0076(9)
C18 0.0957(18) 0.0611(13) 0.0762(16) 0.0016(12) 0.0257(13) -0.0054(12)
C19 0.0764(16) 0.1005(19) 0.0712(15) 0.0201(14) 0.0076(12) 0.0303(14)
C20 0.0750(14) 0.0468(11) 0.0654(14) 0.0010(10) 0.0076(11) 0.0160(10)
C21 0.0714(13) 0.0430(10) 0.0541(12) 0.0026(9) 0.0128(10) 0.0079(9)
C22 0.0473(11) 0.0572(12) 0.0636(13) -0.0023(10) 0.0059(9) -0.0072(9)
C23 0.0470(12) 0.0658(14) 0.0857(17) -0.0018(12) 0.0199(11) 0.0009(10)

loop_
_atom_type_symbol
_atom_type_description
_atom_type_scat_dispersion_real
_atom_type_scat_dispersion_imag
_atom_type_scat_source
C C 0.0033 0.0016 'International Tables Vol C Tables 4.2.6.8 and 6.1.1.4'
H H 0.0000 0.0000 'International Tables Vol C Tables 4.2.6.8 and 6.1.1.4'
N N 0.0061 0.0033 'International Tables Vol C Tables 4.2.6.8 and 6.1.1.4'
O O 0.0106 0.0060 'International Tables Vol C Tables 4.2.6.8 and 6.1.1.4'

loop_
_geom_angle_atom_site_label_1
_geom_angle_atom_site_label_2
_geom_angle_atom_site_label_3
_geom_angle
C5 N1 C12 111.02(14)
C5 N1 C4 124.62(15)
C12 N1 C4 124.15(15)
C14 N2 C8 117.43(16)
C2 C1 H1A 109.5
C2 C1 H1B 109.5
H1A C1 H1B 109.5
C2 C1 H1C 109.5
H1A C1 H1C 109.5
H1B C1 H1C 109.5
C3 C2 C11 118.2(2)
C3 C2 C1 120.4(2)
C11 C2 C1 121.4(2)
C4 C3 C2 120.86(19)
C4 C3 H3 119.6
C2 C3 H3 119.6
C3 C4 C22 120.07(17)
C3 C4 N1 120.88(17)
C22 C4 N1 118.97(17)
O2 C5 N1 125.19(17)
O2 C5 C6 129.47(17)
N1 C5 C6 105.34(15)
C13 C6 C7 118.45(17)
C13 C6 C5 107.12(16)
C7 C6 C5 134.22(17)
C21 C7 C6 125.04(17)
C21 C7 C8 119.28(17)
C6 C7 C8 115.54(16)
N2 C8 C9 117.13(17)
N2 C8 C7 124.24(16)
C9 C8 C7 118.58(17)
C10 C9 C8 120.47(19)
C10 C9 H9 119.8
C8 C9 H9 119.8
C9 C10 C20 120.52(19)
C9 C10 H10 119.7
C20 C10 H10 119.7
C23 C11 C2 121.1(2)
C23 C11 H11 119.4
C2 C11 H11 119.4
C17 C12 N1 133.84(17)
C17 C12 C13 120.96(17)
N1 C12 C13 104.90(15)
C6 C13 C14 122.82(17)
C6 C13 C12 111.53(16)
C14 C13 C12 125.52(16)
N2 C14 C13 121.40(17)
N2 C14 C15 122.26(16)
C13 C14 C15 116.34(16)
O1 C15 C14 121.65(18)
O1 C15 C16 120.79(18)
C14 C15 C16 117.48(16)
C17 C16 C19 109.20(16)
C17 C16 C15 116.13(16)
C19 C16 C15 109.54(17)
C17 C16 C18 107.21(16)
C19 C16 C18 109.66(19)
C15 C16 C18 104.89(17)
C12 C17 C16 121.10(17)
C12 C17 H17 119.4
C16 C17 H17 119.4
C16 C18 H18A 109.5
C16 C18 H18B 109.5
H18A C18 H18B 109.5
C16 C18 H18C 109.5
H18A C18 H18C 109.5
H18B C18 H18C 109.5
C16 C19 H19A 109.5
C16 C19 H19B 109.5
H19A C19 H19B 109.5
C16 C19 H19C 109.5
H19A C19 H19C 109.5
H19B C19 H19C 109.5
C21 C20 C10 121.16(19)
C21 C20 H20 119.4
C10 C20 H20 119.4
C20 C21 C7 119.97(18)
C20 C21 H21 120.0
C7 C21 H21 120.0
C23 C22 C4 119.3(2)
C23 C22 H22 120.3
C4 C22 H22 120.3
C11 C23 C22 120.4(2)
C11 C23 H23 119.8
C22 C23 H23 119.8

loop_
_geom_bond_atom_site_label_1
_geom_bond_atom_site_label_2
_geom_bond_distance
O1 C15 1.208(2)
O2 C5 1.213(2)
N1 C5 1.410(2)
N1 C12 1.416(2)
N1 C4 1.427(2)
N2 C14 1.322(2)
N2 C8 1.380(2)
C1 C2 1.498(3)
C1 H1A 0.9600
C1 H1B 0.9600
C1 H1C 0.9600
C2 C3 1.386(3)
C2 C11 1.386(3)
C3 C4 1.382(3)
C3 H3 0.9300
C4 C22 1.384(3)
C5 C6 1.485(3)
C6 C13 1.362(2)
C6 C7 1.417(3)
C7 C21 1.406(3)
C7 C8 1.428(3)
C8 C9 1.410(3)
C9 C10 1.360(3)
C9 H9 0.9300
C10 C20 1.396(3)
C10 H10 0.9300
C11 C23 1.373(3)
C11 H11 0.9300
C12 C17 1.330(3)
C12 C13 1.436(2)
C13 C14 1.391(2)
C14 C15 1.501(3)
C15 C16 1.538(3)
C16 C17 1.516(3)
C16 C19 1.529(3)
C16 C18 1.546(3)
C17 H17 0.9300
C18 H18A 0.9600
C18 H18B 0.9600
C18 H18C 0.9600
C19 H19A 0.9600
C19 H19B 0.9600
C19 H19C 0.9600
C20 C21 1.360(3)
C20 H20 0.9300
C21 H21 0.9300
C22 C23 1.376(3)
C22 H22 0.9300
C23 H23 0.9300
